data_4105945
loop_
_publ_author_name
'Henning Arp'
'Judith Baumgartner'
'Christoph Marschner'
'Thomas M\"uller'

_publ_section_title
;
 A Cyclic Disilylated Stannylene: Synthesis, Dimerization, and Adduct
 Formation
;
_journal_name_full 'Journal of the American Chemical Society'
_journal_page_first 5632
_journal_page_last 5635
_journal_paper_doi 10.1021/ja1100883
_journal_volume 133
_journal_year 2011
_chemical_formula_sum 'C22 H63 P Si8 Sn'
_chemical_formula_weight 702.10
_chemical_name_systematic
;
 ?
;
_space_group_IT_number 14
_symmetry_cell_setting monoclinic
_symmetry_space_group_name_Hall '-P 2yn'
_symmetry_space_group_name_H-M 'P 1 21/n 1'
_atom_sites_solution_hydrogens geom
_atom_sites_solution_primary direct
_atom_sites_solution_secondary difmap
_audit_creation_method SHELXL-97
_cell_angle_alpha 90.00
_cell_angle_beta 103.84(3)
_cell_angle_gamma 90.00
_cell_formula_units_Z 4
_cell_length_a 9.6511(19)
_cell_length_b 21.418(4)
_cell_length_c 19.324(4)
_cell_measurement_reflns_used 9204
_cell_measurement_temperature 100(2)
_cell_measurement_theta_max 52.464
_cell_measurement_theta_min 4.342
_cell_volume 3878.4(14)
_computing_cell_refinement 'Bruker XSCANS'
_computing_data_collection 'Bruker XSCANS'
_computing_data_reduction 'Bruker SHELXTL'
_computing_molecular_graphics 'Bruker SHELXTL'
_computing_publication_material 'Bruker SHELXTL'
_computing_structure_refinement 'SHELXL-97 (Sheldrick, 1997)'
_computing_structure_solution 'SHELXS-97 (Sheldrick, 1990)'
_diffrn_ambient_temperature 100(2)
_diffrn_measured_fraction_theta_full 0.990
_diffrn_measured_fraction_theta_max 0.990
_diffrn_measurement_device_type 'SMART APEX'
_diffrn_measurement_method '\w scans'
_diffrn_radiation_monochromator graphite
_diffrn_radiation_source 'fine-focus sealed tube'
_diffrn_radiation_type MoK\a
_diffrn_radiation_wavelength 0.71073
_diffrn_reflns_av_R_equivalents 0.0945
_diffrn_reflns_av_sigmaI/netI 0.0799
_diffrn_reflns_limit_h_max 12
_diffrn_reflns_limit_h_min -11
_diffrn_reflns_limit_k_max 26
_diffrn_reflns_limit_k_min -26
_diffrn_reflns_limit_l_max 24
_diffrn_reflns_limit_l_min -24
_diffrn_reflns_number 29133
_diffrn_reflns_theta_full 26.33
_diffrn_reflns_theta_max 26.33
_diffrn_reflns_theta_min 1.44
_exptl_absorpt_coefficient_mu 0.958
_exptl_absorpt_correction_T_max 0.8168
_exptl_absorpt_correction_T_min 0.7427
_exptl_absorpt_correction_type multi-scan
_exptl_absorpt_process_details SADABS
_exptl_crystal_colour red
_exptl_crystal_density_diffrn 1.202
_exptl_crystal_description blocks
_exptl_crystal_F_000 1488
_exptl_crystal_size_max 0.33
_exptl_crystal_size_mid 0.22
_exptl_crystal_size_min 0.22
_refine_diff_density_max 2.702
_refine_diff_density_min -2.399
_refine_diff_density_rms 0.229
_refine_ls_extinction_method none
_refine_ls_goodness_of_fit_ref 1.179
_refine_ls_hydrogen_treatment constr
_refine_ls_matrix_type full
_refine_ls_number_parameters 308
_refine_ls_number_reflns 7800
_refine_ls_number_restraints 0
_refine_ls_restrained_S_all 1.179
_refine_ls_R_factor_all 0.1240
_refine_ls_R_factor_gt 0.1041
_refine_ls_shift/su_max 0.004
_refine_ls_shift/su_mean 0.000
_refine_ls_structure_factor_coef Fsqd
_refine_ls_weighting_details 'calc w=1/[\s^2^(Fo^2^)+(0.0719P)^2^+95.6900P] where P=(Fo^2^+2Fc^2^)/3'
_refine_ls_weighting_scheme calc
_refine_ls_wR_factor_gt 0.2573
_refine_ls_wR_factor_ref 0.2662
_reflns_number_gt 6145
_reflns_number_total 7800
_reflns_threshold_expression >2sigma(I)
_cod_data_source_file ja1100883_si_001_3.cif
_cod_data_source_block 10_726j
_cod_original_cell_volume 3878.6(13)
_cod_database_code 4105945

loop_
_symmetry_equiv_pos_as_xyz
'x, y, z'
'-x+1/2, y+1/2, -z+1/2'
'-x, -y, -z'
'x-1/2, -y-1/2, z-1/2'

loop_
_atom_site_label
_atom_site_type_symbol
_atom_site_fract_x
_atom_site_fract_y
_atom_site_fract_z
_atom_site_U_iso_or_equiv
_atom_site_adp_type
_atom_site_occupancy
_atom_site_symmetry_multiplicity
_atom_site_calc_flag
_atom_site_refinement_flags
Sn1 Sn 0.70162(8) 0.24254(3) 0.46075(4) 0.0177(2) Uani 1 1 d .
P1 P 0.4887(3) 0.22564(13) 0.52016(16) 0.0224(6) Uani 1 1 d .
Si1 Si 0.6431(3) 0.15127(13) 0.36577(17) 0.0198(6) Uani 1 1 d .
Si2 Si 0.7511(3) 0.19759(13) 0.28190(17) 0.0219(6) Uani 1 1 d .
Si3 Si 0.6751(3) 0.30169(14) 0.26408(17) 0.0222(7) Uani 1 1 d .
Si4 Si 0.6300(3) 0.33810(13) 0.37201(17) 0.0206(6) Uani 1 1 d .
Si5 Si 0.4236(3) 0.10900(14) 0.30553(17) 0.0243(7) Uani 1 1 d .
Si6 Si 0.7855(3) 0.06559(14) 0.41288(18) 0.0241(7) Uani 1 1 d .
Si7 Si 0.4167(3) 0.39458(14) 0.34223(18) 0.0254(7) Uani 1 1 d .
Si8 Si 0.8090(3) 0.40801(14) 0.42884(19) 0.0263(7) Uani 1 1 d .
C1 C 0.9512(12) 0.2001(6) 0.3183(8) 0.036(3) Uani 1 1 d .
H1A H 0.9894 0.1576 0.3223 0.054 Uiso 1 1 calc R
H1B H 0.9732 0.2198 0.3655 0.054 Uiso 1 1 calc R
H1C H 0.9947 0.2245 0.2861 0.054 Uiso 1 1 calc R
C2 C 0.7171(16) 0.1537(5) 0.1951(7) 0.036(3) Uani 1 1 d .
H2A H 0.7648 0.1751 0.1624 0.054 Uiso 1 1 calc R
H2B H 0.6142 0.1520 0.1739 0.054 Uiso 1 1 calc R
H2C H 0.7546 0.1112 0.2038 0.054 Uiso 1 1 calc R
C3 C 0.5131(15) 0.3047(6) 0.1877(7) 0.035(3) Uani 1 1 d .
H3A H 0.4927 0.3482 0.1730 0.053 Uiso 1 1 calc R
H3B H 0.4313 0.2870 0.2026 0.053 Uiso 1 1 calc R
H3C H 0.5309 0.2806 0.1476 0.053 Uiso 1 1 calc R
C4 C 0.8133(14) 0.3485(5) 0.2318(7) 0.033(3) Uani 1 1 d .
H4A H 0.9090 0.3351 0.2574 0.049 Uiso 1 1 calc R
H4B H 0.8012 0.3929 0.2408 0.049 Uiso 1 1 calc R
H4C H 0.8014 0.3417 0.1806 0.049 Uiso 1 1 calc R
C5 C 0.3129(14) 0.0791(6) 0.3658(7) 0.035(3) Uani 1 1 d .
H5A H 0.2787 0.1143 0.3895 0.052 Uiso 1 1 calc R
H5B H 0.3709 0.0514 0.4018 0.052 Uiso 1 1 calc R
H5C H 0.2312 0.0558 0.3377 0.052 Uiso 1 1 calc R
C6 C 0.4525(15) 0.0415(6) 0.2486(7) 0.035(3) Uani 1 1 d .
H6A H 0.3604 0.0272 0.2195 0.053 Uiso 1 1 calc R
H6B H 0.4988 0.0072 0.2792 0.053 Uiso 1 1 calc R
H6C H 0.5135 0.0547 0.2174 0.053 Uiso 1 1 calc R
C7 C 0.3102(14) 0.1658(7) 0.2442(8) 0.046(4) Uani 1 1 d .
H7A H 0.2127 0.1496 0.2293 0.070 Uiso 1 1 calc R
H7B H 0.3489 0.1719 0.2022 0.070 Uiso 1 1 calc R
H7C H 0.3094 0.2057 0.2688 0.070 Uiso 1 1 calc R
C8 C 0.6824(14) 0.0088(5) 0.4545(7) 0.033(3) Uani 1 1 d .
H8A H 0.6014 -0.0072 0.4181 0.049 Uiso 1 1 calc R
H8B H 0.6473 0.0298 0.4920 0.049 Uiso 1 1 calc R
H8C H 0.7447 -0.0260 0.4752 0.049 Uiso 1 1 calc R
C9 C 0.8488(14) 0.0211(6) 0.3434(7) 0.034(3) Uani 1 1 d .
H9A H 0.8869 -0.0194 0.3628 0.050 Uiso 1 1 calc R
H9B H 0.9238 0.0448 0.3288 0.050 Uiso 1 1 calc R
H9C H 0.7688 0.0144 0.3020 0.050 Uiso 1 1 calc R
C10 C 0.9464(14) 0.0918(6) 0.4820(8) 0.041(3) Uani 1 1 d .
H10A H 0.9161 0.1177 0.5175 0.061 Uiso 1 1 calc R
H10B H 1.0091 0.1161 0.4591 0.061 Uiso 1 1 calc R
H10C H 0.9980 0.0552 0.5054 0.061 Uiso 1 1 calc R
C11 C 0.4275(14) 0.4538(6) 0.2710(8) 0.037(3) Uani 1 1 d .
H11A H 0.4381 0.4321 0.2280 0.056 Uiso 1 1 calc R
H11B H 0.5098 0.4812 0.2883 0.056 Uiso 1 1 calc R
H11C H 0.3400 0.4789 0.2598 0.056 Uiso 1 1 calc R
C12 C 0.3823(15) 0.4397(6) 0.4197(7) 0.038(3) Uani 1 1 d .
H12A H 0.3004 0.4674 0.4030 0.057 Uiso 1 1 calc R
H12B H 0.4668 0.4645 0.4413 0.057 Uiso 1 1 calc R
H12C H 0.3618 0.4106 0.4551 0.057 Uiso 1 1 calc R
C13 C 0.2565(13) 0.3455(6) 0.3045(7) 0.034(3) Uani 1 1 d .
H13A H 0.2524 0.3108 0.3370 0.051 Uiso 1 1 calc R
H13B H 0.2630 0.3289 0.2581 0.051 Uiso 1 1 calc R
H13C H 0.1702 0.3710 0.2986 0.051 Uiso 1 1 calc R
C14 C 0.8039(15) 0.4177(6) 0.5238(7) 0.038(3) Uani 1 1 d .
H14A H 0.8713 0.4504 0.5457 0.057 Uiso 1 1 calc R
H14B H 0.8304 0.3783 0.5493 0.057 Uiso 1 1 calc R
H14C H 0.7073 0.4296 0.5266 0.057 Uiso 1 1 calc R
C15 C 0.7918(15) 0.4874(6) 0.3862(9) 0.051(4) Uani 1 1 d .
H15A H 0.6992 0.5055 0.3875 0.077 Uiso 1 1 calc R
H15B H 0.7986 0.4836 0.3366 0.077 Uiso 1 1 calc R
H15C H 0.8685 0.5145 0.4123 0.077 Uiso 1 1 calc R
C16 C 0.9921(14) 0.3779(7) 0.4304(9) 0.046(4) Uani 1 1 d .
H16A H 1.0206 0.3922 0.3876 0.068 Uiso 1 1 calc R
H16B H 0.9914 0.3322 0.4314 0.068 Uiso 1 1 calc R
H16C H 1.0599 0.3936 0.4729 0.068 Uiso 1 1 calc R
C17 C 0.5172(14) 0.2718(5) 0.6029(6) 0.028(3) Uani 1 1 d .
H17A H 0.4514 0.2570 0.6316 0.034 Uiso 1 1 calc R
H17B H 0.6161 0.2655 0.6313 0.034 Uiso 1 1 calc R
C18 C 0.4918(14) 0.3413(6) 0.5872(7) 0.033(3) Uani 1 1 d .
H18A H 0.5597 0.3565 0.5606 0.050 Uiso 1 1 calc R
H18B H 0.5053 0.3643 0.6321 0.050 Uiso 1 1 calc R
H18C H 0.3942 0.3476 0.5588 0.050 Uiso 1 1 calc R
C19 C 0.3008(13) 0.2395(6) 0.4754(7) 0.029(3) Uani 1 1 d .
H19A H 0.2906 0.2835 0.4591 0.035 Uiso 1 1 calc R
H19B H 0.2758 0.2127 0.4325 0.035 Uiso 1 1 calc R
C20 C 0.1944(15) 0.2275(7) 0.5199(8) 0.040(3) Uani 1 1 d .
H20A H 0.1934 0.1828 0.5309 0.061 Uiso 1 1 calc R
H20B H 0.0992 0.2404 0.4933 0.061 Uiso 1 1 calc R
H20C H 0.2217 0.2513 0.5644 0.061 Uiso 1 1 calc R
C21 C 0.4947(13) 0.1446(5) 0.5518(7) 0.027(3) Uani 1 1 d .
H21A H 0.4185 0.1385 0.5775 0.033 Uiso 1 1 calc R
H21B H 0.4746 0.1163 0.5100 0.033 Uiso 1 1 calc R
C22 C 0.6349(14) 0.1269(6) 0.5999(7) 0.037(3) Uani 1 1 d .
H22A H 0.6460 0.1481 0.6459 0.056 Uiso 1 1 calc R
H22B H 0.7124 0.1394 0.5781 0.056 Uiso 1 1 calc R
H22C H 0.6380 0.0816 0.6074 0.056 Uiso 1 1 calc R

loop_
_atom_site_aniso_label
_atom_site_aniso_U_11
_atom_site_aniso_U_22
_atom_site_aniso_U_33
_atom_site_aniso_U_23
_atom_site_aniso_U_13
_atom_site_aniso_U_12
Sn1 0.0196(4) 0.0099(3) 0.0239(4) 0.0002(3) 0.0061(3) 0.0008(3)
P1 0.0269(16) 0.0151(13) 0.0263(15) 0.0005(11) 0.0084(12) -0.0007(11)
Si1 0.0215(16) 0.0084(13) 0.0306(17) 0.0011(11) 0.0082(13) 0.0003(11)
Si2 0.0253(16) 0.0122(13) 0.0312(17) -0.0006(12) 0.0128(13) 0.0024(11)
Si3 0.0232(16) 0.0144(14) 0.0310(17) 0.0038(12) 0.0104(13) 0.0023(11)
Si4 0.0210(16) 0.0108(13) 0.0314(17) 0.0000(11) 0.0095(13) 0.0009(11)
Si5 0.0222(16) 0.0197(15) 0.0305(17) 0.0000(13) 0.0054(13) -0.0033(12)
Si6 0.0271(17) 0.0110(14) 0.0355(18) 0.0014(12) 0.0101(14) 0.0025(12)
Si7 0.0228(16) 0.0178(15) 0.0374(18) 0.0036(13) 0.0108(14) 0.0050(12)
Si8 0.0238(17) 0.0166(15) 0.0398(19) -0.0016(13) 0.0101(14) -0.0018(12)
C1 0.020(6) 0.018(6) 0.074(10) 0.003(6) 0.017(6) 0.003(5)
C2 0.061(9) 0.016(6) 0.040(7) -0.008(5) 0.031(7) -0.009(6)
C3 0.047(8) 0.026(6) 0.030(7) -0.008(5) 0.003(6) 0.009(6)
C4 0.045(8) 0.014(5) 0.047(8) 0.004(5) 0.028(6) -0.005(5)
C5 0.042(8) 0.018(6) 0.045(8) -0.007(5) 0.010(6) -0.001(5)
C6 0.040(8) 0.031(7) 0.038(7) -0.015(6) 0.017(6) -0.010(6)
C7 0.025(7) 0.043(8) 0.061(10) 0.015(7) -0.009(6) -0.007(6)
C8 0.036(7) 0.018(6) 0.047(8) 0.005(5) 0.016(6) 0.003(5)
C9 0.036(7) 0.019(6) 0.047(8) -0.001(5) 0.013(6) 0.007(5)
C10 0.035(7) 0.025(7) 0.054(9) 0.002(6) -0.005(6) 0.010(5)
C11 0.031(7) 0.029(7) 0.055(9) 0.012(6) 0.016(6) 0.011(5)
C12 0.046(8) 0.025(6) 0.046(8) -0.002(6) 0.017(7) 0.002(6)
C13 0.019(6) 0.041(7) 0.044(8) 0.006(6) 0.012(5) -0.002(5)
C14 0.040(8) 0.025(6) 0.053(9) -0.013(6) 0.017(7) -0.009(6)
C15 0.035(8) 0.024(7) 0.085(12) 0.016(7) -0.005(7) -0.017(6)
C16 0.029(7) 0.046(8) 0.065(10) -0.014(7) 0.017(7) -0.009(6)
C17 0.041(7) 0.025(6) 0.020(6) -0.003(5) 0.011(5) 0.002(5)
C18 0.036(7) 0.022(6) 0.041(7) -0.006(5) 0.008(6) -0.002(5)
C19 0.032(6) 0.023(6) 0.032(6) -0.003(5) 0.010(5) -0.003(5)
C20 0.032(7) 0.041(8) 0.047(8) -0.003(6) 0.009(6) -0.004(6)
C21 0.028(6) 0.017(5) 0.038(7) 0.003(5) 0.012(5) -0.002(5)
C22 0.041(8) 0.024(6) 0.044(8) -0.001(5) 0.003(6) -0.007(5)

loop_
_atom_type_symbol
_atom_type_description
_atom_type_scat_dispersion_real
_atom_type_scat_dispersion_imag
_atom_type_scat_source
C C 0.0033 0.0016 'International Tables Vol C Tables 4.2.6.8 and 6.1.1.4'
H H 0.0000 0.0000 'International Tables Vol C Tables 4.2.6.8 and 6.1.1.4'
Si Si 0.0817 0.0704 'International Tables Vol C Tables 4.2.6.8 and 6.1.1.4'
P P 0.1023 0.0942 'International Tables Vol C Tables 4.2.6.8 and 6.1.1.4'
Sn Sn -0.6537 1.4246 'International Tables Vol C Tables 4.2.6.8 and 6.1.1.4'

loop_
_geom_angle_atom_site_label_1
_geom_angle_atom_site_label_2
_geom_angle_atom_site_label_3
_geom_angle
P1 Sn1 Si1 98.21(9)
P1 Sn1 Si4 106.31(9)
Si1 Sn1 Si4 98.17(10)
C21 P1 C19 105.0(6)
C21 P1 C17 103.4(6)
C19 P1 C17 104.3(6)
C21 P1 Sn1 108.2(4)
C19 P1 Sn1 124.3(4)
C17 P1 Sn1 109.7(4)
Si5 Si1 Si6 105.49(16)
Si5 Si1 Si2 108.57(17)
Si6 Si1 Si2 106.49(16)
Si5 Si1 Sn1 130.35(15)
Si6 Si1 Sn1 107.52(14)
Si2 Si1 Sn1 96.34(12)
C2 Si2 C1 106.9(6)
C2 Si2 Si1 113.1(4)
C1 Si2 Si1 109.7(5)
C2 Si2 Si3 111.2(4)
C1 Si2 Si3 106.4(4)
Si1 Si2 Si3 109.18(15)
C3 Si3 C4 104.1(6)
C3 Si3 Si2 108.7(4)
C4 Si3 Si2 109.4(4)
C3 Si3 Si4 112.8(4)
C4 Si3 Si4 114.2(4)
Si2 Si3 Si4 107.52(16)
Si7 Si4 Si8 106.91(16)
Si7 Si4 Si3 106.90(17)
Si8 Si4 Si3 110.66(16)
Si7 Si4 Sn1 129.49(15)
Si8 Si4 Sn1 98.09(14)
Si3 Si4 Sn1 103.98(13)
C7 Si5 C5 106.5(7)
C7 Si5 C6 106.1(7)
C5 Si5 C6 106.7(6)
C7 Si5 Si1 112.9(5)
C5 Si5 Si1 114.0(4)
C6 Si5 Si1 110.2(4)
C9 Si6 C8 106.1(6)
C9 Si6 C10 107.9(6)
C8 Si6 C10 108.8(7)
C9 Si6 Si1 112.5(4)
C8 Si6 Si1 110.8(4)
C10 Si6 Si1 110.6(4)
C13 Si7 C12 108.3(6)
C13 Si7 C11 106.1(6)
C12 Si7 C11 106.6(6)
C13 Si7 Si4 113.8(4)
C12 Si7 Si4 112.5(5)
C11 Si7 Si4 109.1(4)
C14 Si8 C16 105.7(7)
C14 Si8 C15 108.1(7)
C16 Si8 C15 107.6(7)
C14 Si8 Si4 110.0(4)
C16 Si8 Si4 111.9(5)
C15 Si8 Si4 113.2(5)
C18 C17 P1 111.5(8)
C20 C19 P1 115.7(9)
C22 C21 P1 113.4(8)

loop_
_geom_bond_atom_site_label_1
_geom_bond_atom_site_label_2
_geom_bond_distance
Sn1 P1 2.608(3)
Sn1 Si1 2.648(3)
Sn1 Si4 2.653(3)
P1 C21 1.837(11)
P1 C19 1.837(13)
P1 C17 1.845(11)
Si1 Si5 2.342(4)
Si1 Si6 2.342(4)
Si1 Si2 2.346(4)
Si2 C2 1.882(12)
Si2 C1 1.892(12)
Si2 Si3 2.347(4)
Si3 C3 1.877(13)
Si3 C4 1.889(11)
Si3 Si4 2.363(4)
Si4 Si7 2.339(4)
Si4 Si8 2.350(4)
Si5 C7 1.860(14)
Si5 C5 1.872(13)
Si5 C6 1.878(12)
Si6 C9 1.865(12)
Si6 C8 1.871(12)
Si6 C10 1.875(14)
Si7 C13 1.867(13)
Si7 C12 1.876(13)
Si7 C11 1.894(13)
Si8 C14 1.860(14)
Si8 C16 1.874(14)
Si8 C15 1.879(13)
C17 C18 1.526(16)
C19 C20 1.510(18)
C21 C22 1.496(18)

loop_
_geom_torsion_atom_site_label_1
_geom_torsion_atom_site_label_2
_geom_torsion_atom_site_label_3
_geom_torsion_atom_site_label_4
_geom_torsion
Si1 Sn1 P1 C21 55.9(4)
Si4 Sn1 P1 C21 156.9(4)
Si1 Sn1 P1 C19 -67.7(5)
Si4 Sn1 P1 C19 33.3(5)
Si1 Sn1 P1 C17 168.1(4)
Si4 Sn1 P1 C17 -90.9(4)
P1 Sn1 Si1 Si5 31.7(2)
Si4 Sn1 Si1 Si5 -76.2(2)
P1 Sn1 Si1 Si6 -97.78(14)
Si4 Sn1 Si1 Si6 154.32(14)
P1 Sn1 Si1 Si2 152.67(13)
Si4 Sn1 Si1 Si2 44.77(13)
Si5 Si1 Si2 C2 -36.0(5)
Si6 Si1 Si2 C2 77.2(5)
Sn1 Si1 Si2 C2 -172.4(5)
Si5 Si1 Si2 C1 -155.3(4)
Si6 Si1 Si2 C1 -42.1(5)
Sn1 Si1 Si2 C1 68.3(4)
Si5 Si1 Si2 Si3 88.47(19)
Si6 Si1 Si2 Si3 -158.37(17)
Sn1 Si1 Si2 Si3 -47.96(18)
C2 Si2 Si3 C3 33.7(7)
C1 Si2 Si3 C3 149.8(7)
Si1 Si2 Si3 C3 -91.8(5)
C2 Si2 Si3 C4 -79.3(7)
C1 Si2 Si3 C4 36.8(7)
Si1 Si2 Si3 C4 155.1(5)
C2 Si2 Si3 Si4 156.2(5)
C1 Si2 Si3 Si4 -87.7(5)
Si1 Si2 Si3 Si4 30.6(2)
C3 Si3 Si4 Si7 -17.0(5)
C4 Si3 Si4 Si7 101.6(5)
Si2 Si3 Si4 Si7 -136.87(17)
C3 Si3 Si4 Si8 -133.1(5)
C4 Si3 Si4 Si8 -14.5(5)
Si2 Si3 Si4 Si8 107.05(18)
C3 Si3 Si4 Sn1 122.5(5)
C4 Si3 Si4 Sn1 -118.9(5)
Si2 Si3 Si4 Sn1 2.64(18)
P1 Sn1 Si4 Si7 -4.2(2)
Si1 Sn1 Si4 Si7 96.9(2)
P1 Sn1 Si4 Si8 115.67(13)
Si1 Sn1 Si4 Si8 -143.23(13)
P1 Sn1 Si4 Si3 -130.58(13)
Si1 Sn1 Si4 Si3 -29.49(14)
Si6 Si1 Si5 C7 -164.9(6)
Si2 Si1 Si5 C7 -51.0(6)
Sn1 Si1 Si5 C7 65.0(6)
Si6 Si1 Si5 C5 73.5(5)
Si2 Si1 Si5 C5 -172.7(4)
Sn1 Si1 Si5 C5 -56.7(5)
Si6 Si1 Si5 C6 -46.4(5)
Si2 Si1 Si5 C6 67.4(5)
Sn1 Si1 Si5 C6 -176.6(5)
Si5 Si1 Si6 C9 74.0(5)
Si2 Si1 Si6 C9 -41.2(5)
Sn1 Si1 Si6 C9 -143.6(5)
Si5 Si1 Si6 C8 -44.5(5)
Si2 Si1 Si6 C8 -159.7(5)
Sn1 Si1 Si6 C8 97.9(5)
Si5 Si1 Si6 C10 -165.2(5)
Si2 Si1 Si6 C10 79.5(6)
Sn1 Si1 Si6 C10 -22.8(6)
Si8 Si4 Si7 C13 -174.1(5)
Si3 Si4 Si7 C13 67.3(5)
Sn1 Si4 Si7 C13 -57.9(5)
Si8 Si4 Si7 C12 -50.5(5)
Si3 Si4 Si7 C12 -169.1(5)
Sn1 Si4 Si7 C12 65.7(5)
Si8 Si4 Si7 C11 67.6(5)
Si3 Si4 Si7 C11 -51.0(5)
Sn1 Si4 Si7 C11 -176.2(5)
Si7 Si4 Si8 C14 80.8(5)
Si3 Si4 Si8 C14 -163.2(5)
Sn1 Si4 Si8 C14 -54.8(5)
Si7 Si4 Si8 C16 -162.1(6)
Si3 Si4 Si8 C16 -46.0(6)
Sn1 Si4 Si8 C16 62.3(6)
Si7 Si4 Si8 C15 -40.3(6)
Si3 Si4 Si8 C15 75.8(6)
Sn1 Si4 Si8 C15 -175.9(6)
C21 P1 C17 C18 -170.7(9)
C19 P1 C17 C18 -61.2(10)
Sn1 P1 C17 C18 74.0(9)
C21 P1 C19 C20 55.6(11)
C17 P1 C19 C20 -52.8(11)
Sn1 P1 C19 C20 -179.3(8)
C19 P1 C21 C22 -170.9(9)
C17 P1 C21 C22 -61.8(10)
Sn1 P1 C21 C22 54.5(10)
